data_8103180
loop_
_publ_author_name
'Ye-Lan Xiao'
'Zhong-Feng Li'
'Rong Wang'
'Qiong-Hua Jin'
'Wei Yang'
'Cun-Lin Zhang'

_publ_section_title
;
 Crystal structure of
 (?-bis(diphenylphosphinomethane-?2P,P'))bis(1,10-phenanthroline-?2N,N')bis(thiocyanate-?N)copper(I)
 --- water (1:0.25), [Cu2(C25H22P2)(C12H8N2)2(CNS)2]2 &#x00B7; 0.5H2O
;
_journal_issue 3
_journal_name_full 'Zeitschrift f\"ur Kristallographie - New Crystal Structures'
_journal_page_first 400
_journal_volume 226
_journal_year 2011
_chemical_formula_sum 'C102 H77 Cu4 N12 O0.5 P4 S4'
_chemical_formula_weight 1985.04
_space_group_IT_number 15
_symmetry_cell_setting monoclinic
_symmetry_space_group_name_Hall '-C 2yc'
_symmetry_space_group_name_H-M 'C 1 2/c 1'
_atom_sites_solution_hydrogens geom
_atom_sites_solution_primary direct
_atom_sites_solution_secondary difmap
_audit_creation_method SHELXL-97
_cell_angle_alpha 90.00
_cell_angle_beta 110.832(2)
_cell_angle_gamma 90.00
_cell_formula_units_Z 4
_cell_length_a 44.599(3)
_cell_length_b 9.7687(13)
_cell_length_c 22.370(2)
_cell_measurement_reflns_used 3462
_cell_measurement_temperature 298(2)
_cell_measurement_theta_max 22.736
_cell_measurement_theta_min 2.28
_cell_volume 9108.9(16)
_computing_cell_refinement 'Bruker SMART'
_computing_data_collection 'Bruker SMART'
_computing_data_reduction 'Bruker SAINT'
_computing_molecular_graphics 'Bruker SHELXTL'
_computing_publication_material 'Bruker SHELXTL'
_computing_structure_refinement 'SHELXL-97 (Sheldrick, 1997)'
_computing_structure_solution 'SHELXS-97 (Sheldrick, 1990)'
_diffrn_ambient_temperature 298(2)
_diffrn_measured_fraction_theta_full 0.988
_diffrn_measured_fraction_theta_max 0.988
_diffrn_measurement_device_type 'CCD area detector'
_diffrn_measurement_method 'phi and omega scans'
_diffrn_radiation_monochromator graphite
_diffrn_radiation_source 'fine-focus sealed tube'
_diffrn_radiation_type MoK\a
_diffrn_radiation_wavelength 0.71073
_diffrn_reflns_av_R_equivalents 0.0523
_diffrn_reflns_av_sigmaI/netI 0.0793
_diffrn_reflns_limit_h_max 52
_diffrn_reflns_limit_h_min -45
_diffrn_reflns_limit_k_max 11
_diffrn_reflns_limit_k_min -10
_diffrn_reflns_limit_l_max 15
_diffrn_reflns_limit_l_min -26
_diffrn_reflns_number 19989
_diffrn_reflns_theta_full 25.02
_diffrn_reflns_theta_max 25.02
_diffrn_reflns_theta_min 1.84
_exptl_absorpt_coefficient_mu 1.140
_exptl_absorpt_correction_T_max 0.7559
_exptl_absorpt_correction_T_min 0.6584
_exptl_absorpt_correction_type multi-scan
_exptl_absorpt_process_details sadabs
_exptl_crystal_colour yellow
_exptl_crystal_density_diffrn 1.448
_exptl_crystal_density_meas ?
_exptl_crystal_density_method 'not measured'
_exptl_crystal_description block
_exptl_crystal_F_000 4068
_exptl_crystal_size_max 0.40
_exptl_crystal_size_mid 0.37
_exptl_crystal_size_min 0.26
_refine_diff_density_max 0.670
_refine_diff_density_min -0.446
_refine_diff_density_rms 0.075
_refine_ls_extinction_method none
_refine_ls_goodness_of_fit_ref 1.006
_refine_ls_hydrogen_treatment constr
_refine_ls_matrix_type full
_refine_ls_number_parameters 573
_refine_ls_number_reflns 7956
_refine_ls_number_restraints 0
_refine_ls_restrained_S_all 1.006
_refine_ls_R_factor_all 0.1188
_refine_ls_R_factor_gt 0.0485
_refine_ls_shift/su_max 0.001
_refine_ls_shift/su_mean 0.000
_refine_ls_structure_factor_coef Fsqd
_refine_ls_weighting_details 'calc w=1/[\s^2^(Fo^2^)+(0.0517P)^2^+19.3325P] where P=(Fo^2^+2Fc^2^)/3'
_refine_ls_weighting_scheme calc
_refine_ls_wR_factor_gt 0.1067
_refine_ls_wR_factor_ref 0.1421
_reflns_number_gt 4124
_reflns_number_total 7956
_reflns_threshold_expression >2sigma(I)
_cod_data_source_file 1267-3460.cff
_cod_data_source_block 090710c
_cod_depositor_comments
;
The following automatic conversions were performed:

'_symmetry_cell_setting' value 'Monoclinic' changed to 'monoclinic'
according to /home/saulius/struct/CIF-dictionaries/cif_core.dic
dictionary named 'cif_core.dic' version 2.4.1 from 2010-06-29.

Automatic conversion script
Id: cif_fix_values 1715 2011-07-08 13:25:40Z adriana 

The following automatic conversions were performed:

'_exptl_crystal_density_meas' value 'not measured' was changed to '?'
- the value is perceived as not measured.

Automatic conversion script
Id: cif_fix_values 3008 2015-01-20 13:52:24Z robertas 
;
_cod_original_cell_volume 9108.7(17)
_cod_original_sg_symbol_H-M C2/c
_cod_original_formula_sum 'C102 H77 Cu4 N12 O0.50 P4 S4'
_cod_database_code 8103180

loop_
_symmetry_equiv_pos_as_xyz
'x, y, z'
'-x, y, -z+1/2'
'x+1/2, y+1/2, z'
'-x+1/2, y+1/2, -z+1/2'
'-x, -y, -z'
'x, -y, z-1/2'
'-x+1/2, -y+1/2, -z'
'x+1/2, -y+1/2, z-1/2'

loop_
_atom_site_label
_atom_site_type_symbol
_atom_site_fract_x
_atom_site_fract_y
_atom_site_fract_z
_atom_site_U_iso_or_equiv
_atom_site_adp_type
_atom_site_occupancy
_atom_site_symmetry_multiplicity
_atom_site_calc_flag
_atom_site_refinement_flags
Cu1 Cu 0.085121(16) 0.72129(7) 0.09349(3) 0.0441(2) Uani 1 1 d .
Cu2 Cu 0.165733(16) 0.72228(7) 0.00626(3) 0.0451(2) Uani 1 1 d .
N1 N 0.07845(11) 0.5625(5) 0.0288(2) 0.0425(11) Uani 1 1 d .
N2 N 0.03634(11) 0.7479(4) 0.0389(2) 0.0419(11) Uani 1 1 d .
N3 N 0.17122(11) 0.6597(5) -0.0794(2) 0.0497(12) Uani 1 1 d .
N4 N 0.20743(11) 0.8346(5) 0.0102(2) 0.0488(12) Uani 1 1 d .
N5 N 0.08512(11) 0.6392(5) 0.1758(2) 0.0539(13) Uani 1 1 d .
N6 N 0.17632(11) 0.5600(6) 0.0602(2) 0.0549(13) Uani 1 1 d .
O1 O 0.0000 0.7998(16) 0.2500 0.128(6) Uani 0.50 2 d SP
H1E H 0.0165 0.7490 0.2583 0.154 Uiso 0.50 1 d PR
P1 P 0.11805(3) 0.89611(14) 0.11147(6) 0.0346(3) Uani 1 1 d .
P2 P 0.13019(3) 0.89043(14) -0.01702(6) 0.0349(3) Uani 1 1 d .
S1 S 0.07140(7) 0.6125(3) 0.28606(10) 0.1163(9) Uani 1 1 d .
S2 S 0.19272(4) 0.32234(18) 0.13240(8) 0.0723(5) Uani 1 1 d .
C1 C 0.12510(13) 0.9937(5) 0.0474(2) 0.0402(13) Uani 1 1 d .
H1A H 0.1442 1.0493 0.0664 0.048 Uiso 1 1 calc R
H1B H 0.1072 1.0555 0.0287 0.048 Uiso 1 1 calc R
C2 C 0.10582(12) 1.0354(6) 0.1533(2) 0.0391(13) Uani 1 1 d .
C3 C 0.08594(13) 1.0016(6) 0.1865(3) 0.0515(16) Uani 1 1 d .
H3 H 0.0792 0.9117 0.1869 0.062 Uiso 1 1 calc R
C4 C 0.07608(15) 1.1034(7) 0.2197(3) 0.0606(18) Uani 1 1 d .
H4 H 0.0630 1.0802 0.2426 0.073 Uiso 1 1 calc R
C5 C 0.08533(16) 1.2351(7) 0.2187(3) 0.0626(18) Uani 1 1 d .
H5 H 0.0787 1.3018 0.2409 0.075 Uiso 1 1 calc R
C6 C 0.10450(15) 1.2698(7) 0.1851(3) 0.0595(17) Uani 1 1 d .
H6 H 0.1106 1.3605 0.1839 0.071 Uiso 1 1 calc R
C7 C 0.11479(13) 1.1708(6) 0.1530(3) 0.0491(15) Uani 1 1 d .
H7 H 0.1280 1.1956 0.1307 0.059 Uiso 1 1 calc R
C8 C 0.15886(12) 0.8557(6) 0.1639(2) 0.0378(13) Uani 1 1 d .
C9 C 0.16633(14) 0.7237(6) 0.1848(3) 0.0534(16) Uani 1 1 d .
H9 H 0.1504 0.6570 0.1722 0.064 Uiso 1 1 calc R
C10 C 0.19714(15) 0.6873(7) 0.2244(3) 0.0662(19) Uani 1 1 d .
H10 H 0.2017 0.5968 0.2374 0.079 Uiso 1 1 calc R
C11 C 0.22058(15) 0.7832(8) 0.2443(3) 0.0640(18) Uani 1 1 d .
H11 H 0.2411 0.7590 0.2715 0.077 Uiso 1 1 calc R
C12 C 0.21395(15) 0.9151(8) 0.2242(3) 0.0687(19) Uani 1 1 d .
H12 H 0.2301 0.9807 0.2368 0.082 Uiso 1 1 calc R
C13 C 0.18324(14) 0.9522(6) 0.1849(3) 0.0586(17) Uani 1 1 d .
H13 H 0.1789 1.0431 0.1724 0.070 Uiso 1 1 calc R
C14 C 0.14370(12) 1.0188(6) -0.0621(3) 0.0400(13) Uani 1 1 d .
C15 C 0.16212(13) 1.1305(6) -0.0341(3) 0.0502(15) Uani 1 1 d .
H15 H 0.1663 1.1489 0.0090 0.060 Uiso 1 1 calc R
C16 C 0.17454(15) 1.2167(7) -0.0694(3) 0.0681(19) Uani 1 1 d .
H16 H 0.1864 1.2934 -0.0502 0.082 Uiso 1 1 calc R
C17 C 0.16926(17) 1.1884(8) -0.1321(4) 0.073(2) Uani 1 1 d .
H17 H 0.1779 1.2445 -0.1555 0.087 Uiso 1 1 calc R
C18 C 0.15126(16) 1.0775(8) -0.1603(3) 0.0663(19) Uani 1 1 d .
H18 H 0.1476 1.0583 -0.2030 0.080 Uiso 1 1 calc R
C19 C 0.13837(14) 0.9932(6) -0.1260(3) 0.0538(16) Uani 1 1 d .
H19 H 0.1260 0.9184 -0.1460 0.065 Uiso 1 1 calc R
C20 C 0.08929(13) 0.8631(6) -0.0714(2) 0.0407(13) Uani 1 1 d .
C21 C 0.06687(15) 0.9655(7) -0.0871(3) 0.0656(19) Uani 1 1 d .
H21 H 0.0723 1.0502 -0.0671 0.079 Uiso 1 1 calc R
C22 C 0.03630(16) 0.9468(8) -0.1318(3) 0.079(2) Uani 1 1 d .
H22 H 0.0215 1.0179 -0.1414 0.095 Uiso 1 1 calc R
C23 C 0.02826(16) 0.8235(8) -0.1613(3) 0.0664(19) Uani 1 1 d .
H23 H 0.0076 0.8094 -0.1904 0.080 Uiso 1 1 calc R
C24 C 0.04999(16) 0.7213(7) -0.1487(3) 0.0588(17) Uani 1 1 d .
H24 H 0.0446 0.6385 -0.1703 0.071 Uiso 1 1 calc R
C25 C 0.08056(14) 0.7403(6) -0.1032(3) 0.0478(15) Uani 1 1 d .
H25 H 0.0953 0.6689 -0.0942 0.057 Uiso 1 1 calc R
C26 C 0.09953(15) 0.4705(6) 0.0246(3) 0.0576(17) Uani 1 1 d .
H26 H 0.1201 0.4704 0.0553 0.069 Uiso 1 1 calc R
C27 C 0.09178(18) 0.3734(7) -0.0248(3) 0.0641(18) Uani 1 1 d .
H27 H 0.1072 0.3119 -0.0273 0.077 Uiso 1 1 calc R
C28 C 0.06185(18) 0.3699(6) -0.0686(3) 0.0621(18) Uani 1 1 d .
H28 H 0.0566 0.3059 -0.1014 0.075 Uiso 1 1 calc R
C29 C 0.03874(16) 0.4611(6) -0.0649(3) 0.0525(16) Uani 1 1 d .
C30 C 0.04814(14) 0.5578(6) -0.0156(3) 0.0414(14) Uani 1 1 d .
C31 C 0.02596(13) 0.6576(6) -0.0101(3) 0.0420(14) Uani 1 1 d .
C32 C -0.00589(15) 0.6580(6) -0.0537(3) 0.0517(16) Uani 1 1 d .
C33 C -0.02707(15) 0.7557(7) -0.0458(3) 0.0598(18) Uani 1 1 d .
H33 H -0.0481 0.7602 -0.0743 0.072 Uiso 1 1 calc R
C34 C -0.01656(15) 0.8433(7) 0.0038(3) 0.0620(18) Uani 1 1 d .
H34 H -0.0305 0.9071 0.0105 0.074 Uiso 1 1 calc R
C35 C 0.01519(14) 0.8377(6) 0.0448(3) 0.0540(16) Uani 1 1 d .
H35 H 0.0220 0.9004 0.0782 0.065 Uiso 1 1 calc R
C36 C 0.00616(17) 0.4648(7) -0.1085(3) 0.0619(18) Uani 1 1 d .
H36 H -0.0005 0.4010 -0.1415 0.074 Uiso 1 1 calc R
C37 C -0.01495(16) 0.5564(7) -0.1035(3) 0.0622(18) Uani 1 1 d .
H37 H -0.0359 0.5546 -0.1327 0.075 Uiso 1 1 calc R
C38 C 0.15434(16) 0.5688(7) -0.1221(3) 0.0615(18) Uani 1 1 d .
H38 H 0.1398 0.5140 -0.1118 0.074 Uiso 1 1 calc R
C39 C 0.15719(17) 0.5511(7) -0.1818(3) 0.0700(19) Uani 1 1 d .
H39 H 0.1450 0.4855 -0.2102 0.084 Uiso 1 1 calc R
C40 C 0.17768(16) 0.6297(7) -0.1973(3) 0.0632(18) Uani 1 1 d .
H40 H 0.1795 0.6196 -0.2372 0.076 Uiso 1 1 calc R
C41 C 0.19629(15) 0.7264(7) -0.1550(3) 0.0560(17) Uani 1 1 d .
C42 C 0.19251(14) 0.7366(6) -0.0942(3) 0.0483(15) Uani 1 1 d .
C43 C 0.21150(13) 0.8309(6) -0.0477(3) 0.0480(15) Uani 1 1 d .
C44 C 0.23359(14) 0.9150(7) -0.0618(3) 0.0603(18) Uani 1 1 d .
C45 C 0.25137(16) 1.0042(8) -0.0157(4) 0.074(2) Uani 1 1 d .
H45 H 0.2662 1.0611 -0.0239 0.088 Uiso 1 1 calc R
C46 C 0.24762(15) 1.0107(7) 0.0419(4) 0.073(2) Uani 1 1 d .
H46 H 0.2595 1.0720 0.0731 0.088 Uiso 1 1 calc R
C47 C 0.22495(15) 0.9211(7) 0.0534(3) 0.0655(18) Uani 1 1 d .
H47 H 0.2225 0.9241 0.0930 0.079 Uiso 1 1 calc R
C48 C 0.21869(17) 0.8126(8) -0.1669(3) 0.076(2) Uani 1 1 d .
H48 H 0.2214 0.8070 -0.2062 0.091 Uiso 1 1 calc R
C49 C 0.23661(16) 0.9040(8) -0.1228(3) 0.071(2) Uani 1 1 d .
H49 H 0.2510 0.9601 -0.1327 0.085 Uiso 1 1 calc R
C50 C 0.07947(15) 0.6296(6) 0.2209(3) 0.0545(16) Uani 1 1 d .
C51 C 0.18317(13) 0.4607(6) 0.0894(3) 0.0463(15) Uani 1 1 d .

loop_
_atom_site_aniso_label
_atom_site_aniso_U_11
_atom_site_aniso_U_22
_atom_site_aniso_U_33
_atom_site_aniso_U_23
_atom_site_aniso_U_13
_atom_site_aniso_U_12
Cu1 0.0462(4) 0.0451(4) 0.0401(4) -0.0012(3) 0.0141(3) -0.0082(3)
Cu2 0.0511(4) 0.0450(4) 0.0439(4) 0.0085(3) 0.0226(4) 0.0068(4)
N1 0.045(3) 0.040(3) 0.047(3) 0.004(2) 0.022(3) -0.002(2)
N2 0.051(3) 0.034(3) 0.045(3) 0.001(2) 0.023(2) -0.006(2)
N3 0.055(3) 0.048(3) 0.049(3) 0.005(3) 0.022(3) 0.009(3)
N4 0.041(3) 0.053(3) 0.050(3) 0.007(3) 0.012(3) 0.007(2)
N5 0.065(3) 0.055(3) 0.042(3) 0.005(3) 0.020(3) -0.011(3)
N6 0.044(3) 0.062(4) 0.062(3) 0.016(3) 0.023(3) 0.008(3)
O1 0.126(14) 0.089(13) 0.132(15) 0.000 0.001(11) 0.000
P1 0.0392(8) 0.0351(8) 0.0307(8) -0.0022(6) 0.0141(7) -0.0033(7)
P2 0.0407(8) 0.0338(8) 0.0326(8) 0.0020(6) 0.0160(7) 0.0010(7)
S1 0.180(2) 0.120(2) 0.0799(15) 0.0145(14) 0.0836(17) 0.0120(18)
S2 0.0788(13) 0.0574(12) 0.0668(12) 0.0245(9) 0.0086(10) -0.0051(10)
C1 0.048(3) 0.040(3) 0.035(3) -0.003(3) 0.018(3) -0.005(3)
C2 0.039(3) 0.044(4) 0.031(3) -0.004(3) 0.009(3) 0.004(3)
C3 0.061(4) 0.054(4) 0.046(4) 0.005(3) 0.025(3) 0.005(3)
C4 0.066(4) 0.075(5) 0.047(4) 0.000(4) 0.029(3) 0.014(4)
C5 0.077(5) 0.061(5) 0.048(4) -0.015(3) 0.018(4) 0.022(4)
C6 0.065(4) 0.052(4) 0.054(4) -0.013(3) 0.011(4) 0.008(3)
C7 0.050(4) 0.047(4) 0.048(4) -0.010(3) 0.015(3) 0.001(3)
C8 0.043(3) 0.040(4) 0.032(3) -0.005(3) 0.015(3) -0.006(3)
C9 0.046(4) 0.055(4) 0.055(4) 0.012(3) 0.012(3) -0.003(3)
C10 0.057(5) 0.065(5) 0.067(5) 0.015(4) 0.010(4) 0.011(4)
C11 0.050(4) 0.082(6) 0.051(4) 0.000(4) 0.006(3) 0.010(4)
C12 0.049(4) 0.068(5) 0.078(5) -0.015(4) 0.009(4) -0.007(4)
C13 0.052(4) 0.041(4) 0.070(4) -0.007(3) 0.007(4) 0.001(3)
C14 0.042(3) 0.043(4) 0.039(3) 0.006(3) 0.019(3) 0.001(3)
C15 0.053(4) 0.052(4) 0.049(4) 0.002(3) 0.023(3) -0.007(3)
C16 0.066(4) 0.058(4) 0.077(5) 0.011(4) 0.022(4) -0.019(4)
C17 0.075(5) 0.080(6) 0.069(5) 0.029(4) 0.032(4) -0.006(4)
C18 0.076(5) 0.087(6) 0.043(4) 0.015(4) 0.029(4) 0.001(4)
C19 0.061(4) 0.059(4) 0.041(4) 0.007(3) 0.018(3) -0.005(3)
C20 0.043(3) 0.043(4) 0.037(3) -0.002(3) 0.016(3) -0.004(3)
C21 0.056(4) 0.065(5) 0.064(5) -0.013(4) 0.007(4) 0.005(4)
C22 0.054(5) 0.088(6) 0.081(5) -0.007(5) 0.006(4) 0.014(4)
C23 0.056(4) 0.087(6) 0.049(4) -0.002(4) 0.010(3) -0.013(4)
C24 0.070(5) 0.063(5) 0.044(4) -0.009(3) 0.021(4) -0.023(4)
C25 0.055(4) 0.049(4) 0.040(3) 0.002(3) 0.018(3) -0.007(3)
C26 0.058(4) 0.055(4) 0.064(4) 0.005(3) 0.027(4) 0.004(3)
C27 0.082(5) 0.054(5) 0.070(5) 0.002(4) 0.044(4) 0.007(4)
C28 0.095(6) 0.043(4) 0.054(4) -0.006(3) 0.034(4) -0.009(4)
C29 0.070(5) 0.048(4) 0.045(4) 0.004(3) 0.026(4) -0.009(3)
C30 0.053(4) 0.037(3) 0.038(3) 0.006(3) 0.020(3) -0.007(3)
C31 0.045(4) 0.039(4) 0.043(3) 0.004(3) 0.018(3) -0.005(3)
C32 0.051(4) 0.046(4) 0.053(4) 0.006(3) 0.013(3) -0.013(3)
C33 0.045(4) 0.061(5) 0.069(5) 0.017(4) 0.014(4) -0.004(3)
C34 0.052(4) 0.056(4) 0.080(5) 0.016(4) 0.026(4) 0.008(3)
C35 0.057(4) 0.049(4) 0.062(4) 0.003(3) 0.028(4) 0.000(3)
C36 0.081(5) 0.057(5) 0.041(4) -0.003(3) 0.014(4) -0.023(4)
C37 0.062(5) 0.064(5) 0.053(4) 0.009(4) 0.010(4) -0.021(4)
C38 0.073(5) 0.056(4) 0.056(4) 0.000(4) 0.024(4) 0.008(4)
C39 0.084(5) 0.063(5) 0.055(4) -0.004(4) 0.015(4) 0.014(4)
C40 0.074(5) 0.069(5) 0.052(4) 0.007(4) 0.030(4) 0.017(4)
C41 0.054(4) 0.067(5) 0.051(4) 0.018(4) 0.023(3) 0.020(4)
C42 0.047(4) 0.055(4) 0.046(4) 0.010(3) 0.019(3) 0.017(3)
C43 0.039(3) 0.058(4) 0.052(4) 0.014(3) 0.022(3) 0.011(3)
C44 0.045(4) 0.071(5) 0.064(5) 0.019(4) 0.019(4) 0.001(3)
C45 0.053(4) 0.081(6) 0.078(6) 0.012(5) 0.011(4) -0.009(4)
C46 0.049(4) 0.074(5) 0.082(6) -0.004(4) 0.006(4) -0.004(4)
C47 0.050(4) 0.075(5) 0.066(5) 0.004(4) 0.014(4) 0.008(4)
C48 0.074(5) 0.099(6) 0.063(5) 0.015(4) 0.036(4) 0.012(5)
C49 0.055(4) 0.094(6) 0.073(5) 0.025(4) 0.034(4) 0.001(4)
C50 0.070(4) 0.047(4) 0.042(4) 0.004(3) 0.015(3) -0.003(3)
C51 0.041(3) 0.051(4) 0.047(4) 0.007(3) 0.015(3) 0.002(3)

loop_
_atom_type_symbol
_atom_type_description
_atom_type_scat_dispersion_real
_atom_type_scat_dispersion_imag
_atom_type_scat_source
C C 0.0033 0.0016 'International Tables Vol C Tables 4.2.6.8 and 6.1.1.4'
H H 0.0000 0.0000 'International Tables Vol C Tables 4.2.6.8 and 6.1.1.4'
O O 0.0106 0.0060 'International Tables Vol C Tables 4.2.6.8 and 6.1.1.4'
N N 0.0061 0.0033 'International Tables Vol C Tables 4.2.6.8 and 6.1.1.4'
S S 0.1246 0.1234 'International Tables Vol C Tables 4.2.6.8 and 6.1.1.4'
P P 0.1023 0.0942 'International Tables Vol C Tables 4.2.6.8 and 6.1.1.4'
Cu Cu 0.3201 1.2651 'International Tables Vol C Tables 4.2.6.8 and 6.1.1.4'

loop_
_geom_angle_atom_site_label_1
_geom_angle_atom_site_label_2
_geom_angle_atom_site_label_3
_geom_angle
N5 Cu1 N1 107.11(18)
N5 Cu1 N2 104.17(18)
N1 Cu1 N2 79.91(18)
N5 Cu1 P1 111.17(14)
N1 Cu1 P1 129.21(12)
N2 Cu1 P1 119.87(12)
N6 Cu2 N3 104.26(19)
N6 Cu2 N4 112.18(18)
N3 Cu2 N4 78.76(19)
N6 Cu2 P2 138.28(14)
N3 Cu2 P2 107.86(13)
N4 Cu2 P2 99.73(13)
C26 N1 C30 117.9(5)
C26 N1 Cu1 128.9(4)
C30 N1 Cu1 113.1(4)
C35 N2 C31 117.4(5)
C35 N2 Cu1 130.6(4)
C31 N2 Cu1 112.0(4)
C38 N3 C42 117.8(5)
C38 N3 Cu2 129.1(4)
C42 N3 Cu2 112.6(4)
C47 N4 C43 118.0(5)
C47 N4 Cu2 130.0(4)
C43 N4 Cu2 110.7(4)
C50 N5 Cu1 157.9(5)
C51 N6 Cu2 176.0(5)
C8 P1 C1 101.9(2)
C8 P1 C2 104.0(2)
C1 P1 C2 100.1(2)
C8 P1 Cu1 113.52(19)
C1 P1 Cu1 123.33(17)
C2 P1 Cu1 111.63(18)
C20 P2 C1 103.4(2)
C20 P2 C14 100.3(2)
C1 P2 C14 102.2(2)
C20 P2 Cu2 120.87(19)
C1 P2 Cu2 120.05(18)
C14 P2 Cu2 106.76(17)
P1 C1 P2 115.4(3)
P1 C1 H1A 108.4
P2 C1 H1A 108.4
P1 C1 H1B 108.4
P2 C1 H1B 108.4
H1A C1 H1B 107.5
C7 C2 C3 118.1(5)
C7 C2 P1 124.5(4)
C3 C2 P1 117.3(4)
C2 C3 C4 119.8(6)
C2 C3 H3 120.1
C4 C3 H3 120.1
C5 C4 C3 120.8(6)
C5 C4 H4 119.6
C3 C4 H4 119.6
C4 C5 C6 119.9(6)
C4 C5 H5 120.1
C6 C5 H5 120.1
C5 C6 C7 120.2(6)
C5 C6 H6 119.9
C7 C6 H6 119.9
C6 C7 C2 121.3(6)
C6 C7 H7 119.4
C2 C7 H7 119.4
C9 C8 C13 117.2(5)
C9 C8 P1 119.3(4)
C13 C8 P1 123.5(4)
C8 C9 C10 121.5(6)
C8 C9 H9 119.2
C10 C9 H9 119.2
C11 C10 C9 120.3(6)
C11 C10 H10 119.9
C9 C10 H10 119.9
C10 C11 C12 119.6(6)
C10 C11 H11 120.2
C12 C11 H11 120.2
C11 C12 C13 120.4(6)
C11 C12 H12 119.8
C13 C12 H12 119.8
C12 C13 C8 121.0(6)
C12 C13 H13 119.5
C8 C13 H13 119.5
C15 C14 C19 118.0(5)
C15 C14 P2 123.4(4)
C19 C14 P2 118.2(4)
C14 C15 C16 120.9(6)
C14 C15 H15 119.6
C16 C15 H15 119.6
C17 C16 C15 120.0(6)
C17 C16 H16 120.0
C15 C16 H16 120.0
C18 C17 C16 119.6(6)
C18 C17 H17 120.2
C16 C17 H17 120.2
C17 C18 C19 120.6(6)
C17 C18 H18 119.7
C19 C18 H18 119.7
C18 C19 C14 120.8(6)
C18 C19 H19 119.6
C14 C19 H19 119.6
C21 C20 C25 117.3(5)
C21 C20 P2 122.1(5)
C25 C20 P2 120.4(5)
C20 C21 C22 121.9(6)
C20 C21 H21 119.0
C22 C21 H21 119.0
C23 C22 C21 119.3(7)
C23 C22 H22 120.4
C21 C22 H22 120.4
C24 C23 C22 120.5(6)
C24 C23 H23 119.7
C22 C23 H23 119.7
C23 C24 C25 119.9(6)
C23 C24 H24 120.1
C25 C24 H24 120.1
C20 C25 C24 121.0(6)
C20 C25 H25 119.5
C24 C25 H25 119.5
N1 C26 C27 122.1(6)
N1 C26 H26 118.9
C27 C26 H26 118.9
C28 C27 C26 119.5(6)
C28 C27 H27 120.2
C26 C27 H27 120.2
C27 C28 C29 120.4(6)
C27 C28 H28 119.8
C29 C28 H28 119.8
C28 C29 C30 117.4(6)
C28 C29 C36 124.8(6)
C30 C29 C36 117.8(6)
N1 C30 C29 122.6(5)
N1 C30 C31 116.9(5)
C29 C30 C31 120.5(6)
N2 C31 C32 122.0(5)
N2 C31 C30 117.9(5)
C32 C31 C30 120.1(5)
C33 C32 C31 118.3(6)
C33 C32 C37 123.6(6)
C31 C32 C37 118.1(6)
C34 C33 C32 119.1(6)
C34 C33 H33 120.5
C32 C33 H33 120.5
C33 C34 C35 119.6(6)
C33 C34 H34 120.2
C35 C34 H34 120.2
N2 C35 C34 123.6(6)
N2 C35 H35 118.2
C34 C35 H35 118.2
C37 C36 C29 122.3(6)
C37 C36 H36 118.8
C29 C36 H36 118.8
C36 C37 C32 121.1(6)
C36 C37 H37 119.5
C32 C37 H37 119.5
N3 C38 C39 123.4(6)
N3 C38 H38 118.3
C39 C38 H38 118.3
C40 C39 C38 118.9(7)
C40 C39 H39 120.6
C38 C39 H39 120.6
C39 C40 C41 121.0(6)
C39 C40 H40 119.5
C41 C40 H40 119.5
C40 C41 C48 125.0(6)
C40 C41 C42 116.9(6)
C48 C41 C42 118.1(7)
N3 C42 C43 118.1(5)
N3 C42 C41 121.9(6)
C43 C42 C41 120.0(6)
N4 C43 C44 122.5(6)
N4 C43 C42 117.6(5)
C44 C43 C42 119.9(6)
C45 C44 C43 118.0(6)
C45 C44 C49 123.0(7)
C43 C44 C49 119.0(7)
C46 C45 C44 120.7(7)
C46 C45 H45 119.7
C44 C45 H45 119.7
C45 C46 C47 118.5(7)
C45 C46 H46 120.8
C47 C46 H46 120.8
N4 C47 C46 122.4(6)
N4 C47 H47 118.8
C46 C47 H47 118.8
C49 C48 C41 122.1(6)
C49 C48 H48 118.9
C41 C48 H48 118.9
C48 C49 C44 120.9(6)
C48 C49 H49 119.5
C44 C49 H49 119.5
N5 C50 S1 178.9(6)
N6 C51 S2 178.4(6)

loop_
_geom_bond_atom_site_label_1
_geom_bond_atom_site_label_2
_geom_bond_distance
Cu1 N5 2.008(5)
Cu1 N1 2.069(5)
Cu1 N2 2.098(5)
Cu1 P1 2.1944(15)
Cu2 N6 1.945(5)
Cu2 N3 2.106(5)
Cu2 N4 2.134(5)
Cu2 P2 2.2123(15)
N1 C26 1.328(7)
N1 C30 1.364(6)
N2 C35 1.328(7)
N2 C31 1.354(6)
N3 C38 1.325(7)
N3 C42 1.342(7)
N4 C47 1.313(7)
N4 C43 1.370(7)
N5 C50 1.129(6)
N6 C51 1.149(6)
O1 H1E 0.8501
P1 C8 1.823(5)
P1 C1 1.838(5)
P1 C2 1.840(5)
P2 C20 1.817(5)
P2 C1 1.839(5)
P2 C14 1.840(5)
S1 C50 1.628(6)
S2 C51 1.625(6)
C1 H1A 0.9700
C1 H1B 0.9700
C2 C7 1.383(7)
C2 C3 1.385(7)
C3 C4 1.401(8)
C3 H3 0.9300
C4 C5 1.353(8)
C4 H4 0.9300
C5 C6 1.367(8)
C5 H5 0.9300
C6 C7 1.377(7)
C6 H6 0.9300
C7 H7 0.9300
C8 C9 1.372(7)
C8 C13 1.389(7)
C9 C10 1.391(8)
C9 H9 0.9300
C10 C11 1.356(8)
C10 H10 0.9300
C11 C12 1.363(9)
C11 H11 0.9300
C12 C13 1.387(8)
C12 H12 0.9300
C13 H13 0.9300
C14 C15 1.376(7)
C14 C19 1.385(7)
C15 C16 1.397(8)
C15 H15 0.9300
C16 C17 1.366(9)
C16 H16 0.9300
C17 C18 1.361(9)
C17 H17 0.9300
C18 C19 1.383(8)
C18 H18 0.9300
C19 H19 0.9300
C20 C21 1.369(8)
C20 C25 1.378(7)
C21 C22 1.386(8)
C21 H21 0.9300
C22 C23 1.359(9)
C22 H22 0.9300
C23 C24 1.349(8)
C23 H23 0.9300
C24 C25 1.393(8)
C24 H24 0.9300
C25 H25 0.9300
C26 C27 1.402(8)
C26 H26 0.9300
C27 C28 1.346(8)
C27 H27 0.9300
C28 C29 1.387(8)
C28 H28 0.9300
C29 C30 1.399(8)
C29 C36 1.434(8)
C30 C31 1.425(7)
C31 C32 1.409(8)
C32 C33 1.398(8)
C32 C37 1.439(8)
C33 C34 1.345(8)
C33 H33 0.9300
C34 C35 1.388(8)
C34 H34 0.9300
C35 H35 0.9300
C36 C37 1.332(8)
C36 H36 0.9300
C37 H37 0.9300
C38 C39 1.396(8)
C38 H38 0.9300
C39 C40 1.331(8)
C39 H39 0.9300
C40 C41 1.385(9)
C40 H40 0.9300
C41 C48 1.402(9)
C41 C42 1.432(8)
C42 C43 1.422(8)
C43 C44 1.402(8)
C44 C45 1.367(9)
C44 C49 1.423(8)
C45 C46 1.359(9)
C45 H45 0.9300
C46 C47 1.428(8)
C46 H46 0.9300
C47 H47 0.9300
C48 C49 1.359(9)
C48 H48 0.9300
C49 H49 0.9300

loop_
_geom_torsion_atom_site_label_1
_geom_torsion_atom_site_label_2
_geom_torsion_atom_site_label_3
_geom_torsion_atom_site_label_4
_geom_torsion
N5 Cu1 N1 C26 -77.7(5)
N2 Cu1 N1 C26 -179.6(5)
P1 Cu1 N1 C26 59.9(5)
N5 Cu1 N1 C30 104.2(4)
N2 Cu1 N1 C30 2.3(3)
P1 Cu1 N1 C30 -118.2(3)
N5 Cu1 N2 C35 72.8(5)
N1 Cu1 N2 C35 178.1(5)
P1 Cu1 N2 C35 -52.3(5)
N5 Cu1 N2 C31 -108.0(4)
N1 Cu1 N2 C31 -2.7(3)
P1 Cu1 N2 C31 126.9(3)
N6 Cu2 N3 C38 66.2(5)
N4 Cu2 N3 C38 176.5(5)
P2 Cu2 N3 C38 -86.8(5)
N6 Cu2 N3 C42 -122.3(4)
N4 Cu2 N3 C42 -12.0(4)
P2 Cu2 N3 C42 84.7(4)
N6 Cu2 N4 C47 -79.9(6)
N3 Cu2 N4 C47 179.2(6)
P2 Cu2 N4 C47 72.7(5)
N6 Cu2 N4 C43 113.6(4)
N3 Cu2 N4 C43 12.6(4)
P2 Cu2 N4 C43 -93.8(4)
N1 Cu1 N5 C50 -138.3(13)
N2 Cu1 N5 C50 -54.7(14)
P1 Cu1 N5 C50 75.8(14)
N3 Cu2 N6 C51 9(8)
N4 Cu2 N6 C51 -74(8)
P2 Cu2 N6 C51 149(8)
N5 Cu1 P1 C8 54.6(2)
N1 Cu1 P1 C8 -81.7(2)
N2 Cu1 P1 C8 176.3(2)
N5 Cu1 P1 C1 178.3(3)
N1 Cu1 P1 C1 42.0(3)
N2 Cu1 P1 C1 -60.0(3)
N5 Cu1 P1 C2 -62.5(2)
N1 Cu1 P1 C2 161.2(2)
N2 Cu1 P1 C2 59.2(2)
N6 Cu2 P2 C20 -77.6(3)
N3 Cu2 P2 C20 61.0(2)
N4 Cu2 P2 C20 142.3(2)
N6 Cu2 P2 C1 53.5(3)
N3 Cu2 P2 C1 -167.9(2)
N4 Cu2 P2 C1 -86.7(2)
N6 Cu2 P2 C14 169.0(3)
N3 Cu2 P2 C14 -52.4(2)
N4 Cu2 P2 C14 28.8(2)
C8 P1 C1 P2 85.1(3)
C2 P1 C1 P2 -168.2(3)
Cu1 P1 C1 P2 -43.7(4)
C20 P2 C1 P1 85.9(3)
C14 P2 C1 P1 -170.2(3)
Cu2 P2 C1 P1 -52.4(3)
C8 P1 C2 C7 79.1(5)
C1 P1 C2 C7 -25.9(5)
Cu1 P1 C2 C7 -158.1(4)
C8 P1 C2 C3 -101.7(4)
C1 P1 C2 C3 153.2(4)
Cu1 P1 C2 C3 21.0(5)
C7 C2 C3 C4 -1.3(8)
P1 C2 C3 C4 179.5(4)
C2 C3 C4 C5 1.1(9)
C3 C4 C5 C6 0.0(10)
C4 C5 C6 C7 -1.0(10)
C5 C6 C7 C2 0.7(9)
C3 C2 C7 C6 0.4(8)
P1 C2 C7 C6 179.5(4)
C1 P1 C8 C9 -131.4(4)
C2 P1 C8 C9 124.8(4)
Cu1 P1 C8 C9 3.3(5)
C1 P1 C8 C13 49.2(5)
C2 P1 C8 C13 -54.5(5)
Cu1 P1 C8 C13 -176.0(4)
C13 C8 C9 C10 -1.1(8)
P1 C8 C9 C10 179.5(5)
C8 C9 C10 C11 1.1(10)
C9 C10 C11 C12 -1.3(10)
C10 C11 C12 C13 1.6(10)
C11 C12 C13 C8 -1.7(10)
C9 C8 C13 C12 1.4(8)
P1 C8 C13 C12 -179.2(5)
C20 P2 C14 C15 138.7(5)
C1 P2 C14 C15 32.5(5)
Cu2 P2 C14 C15 -94.4(5)
C20 P2 C14 C19 -49.3(5)
C1 P2 C14 C19 -155.6(4)
Cu2 P2 C14 C19 77.6(4)
C19 C14 C15 C16 1.1(9)
P2 C14 C15 C16 173.1(5)
C14 C15 C16 C17 -1.9(10)
C15 C16 C17 C18 1.4(10)
C16 C17 C18 C19 -0.2(11)
C17 C18 C19 C14 -0.6(10)
C15 C14 C19 C18 0.1(9)
P2 C14 C19 C18 -172.3(5)
C1 P2 C20 C21 42.6(5)
C14 P2 C20 C21 -62.7(5)
Cu2 P2 C20 C21 -179.5(4)
C1 P2 C20 C25 -143.4(4)
C14 P2 C20 C25 111.2(5)
Cu2 P2 C20 C25 -5.5(5)
C25 C20 C21 C22 1.6(9)
P2 C20 C21 C22 175.7(5)
C20 C21 C22 C23 -0.3(10)
C21 C22 C23 C24 -1.8(11)
C22 C23 C24 C25 2.5(10)
C21 C20 C25 C24 -0.8(8)
P2 C20 C25 C24 -175.1(4)
C23 C24 C25 C20 -1.2(9)
C30 N1 C26 C27 2.1(8)
Cu1 N1 C26 C27 -175.9(4)
N1 C26 C27 C28 -1.9(9)
C26 C27 C28 C29 -0.2(9)
C27 C28 C29 C30 1.8(9)
C27 C28 C29 C36 -179.3(6)
C26 N1 C30 C29 -0.3(7)
Cu1 N1 C30 C29 178.0(4)
C26 N1 C30 C31 -179.9(5)
Cu1 N1 C30 C31 -1.6(6)
C28 C29 C30 N1 -1.6(8)
C36 C29 C30 N1 179.4(5)
C28 C29 C30 C31 178.0(5)
C36 C29 C30 C31 -1.0(8)
C35 N2 C31 C32 0.4(7)
Cu1 N2 C31 C32 -178.9(4)
C35 N2 C31 C30 -177.9(5)
Cu1 N2 C31 C30 2.8(6)
N1 C30 C31 N2 -0.9(7)
C29 C30 C31 N2 179.5(5)
N1 C30 C31 C32 -179.2(5)
C29 C30 C31 C32 1.2(8)
N2 C31 C32 C33 0.3(8)
C30 C31 C32 C33 178.6(5)
N2 C31 C32 C37 -178.8(5)
C30 C31 C32 C37 -0.5(8)
C31 C32 C33 C34 -1.5(9)
C37 C32 C33 C34 177.6(6)
C32 C33 C34 C35 1.9(9)
C31 N2 C35 C34 0.0(8)
Cu1 N2 C35 C34 179.2(4)
C33 C34 C35 N2 -1.2(9)
C28 C29 C36 C37 -178.7(6)
C30 C29 C36 C37 0.2(9)
C29 C36 C37 C32 0.5(9)
C33 C32 C37 C36 -179.4(6)
C31 C32 C37 C36 -0.3(9)
C42 N3 C38 C39 -1.2(9)
Cu2 N3 C38 C39 169.9(5)
N3 C38 C39 C40 -0.5(10)
C38 C39 C40 C41 0.9(10)
C39 C40 C41 C48 179.3(6)
C39 C40 C41 C42 0.3(9)
C38 N3 C42 C43 -177.8(5)
Cu2 N3 C42 C43 9.7(6)
C38 N3 C42 C41 2.5(8)
Cu2 N3 C42 C41 -170.0(4)
C40 C41 C42 N3 -2.1(9)
C48 C41 C42 N3 178.8(5)
C40 C41 C42 C43 178.2(5)
C48 C41 C42 C43 -0.9(8)
C47 N4 C43 C44 0.3(8)
Cu2 N4 C43 C44 168.7(4)
C47 N4 C43 C42 179.8(5)
Cu2 N4 C43 C42 -11.8(6)
N3 C42 C43 N4 1.7(8)
C41 C42 C43 N4 -178.6(5)
N3 C42 C43 C44 -178.8(5)
C41 C42 C43 C44 0.9(8)
N4 C43 C44 C45 -0.5(9)
C42 C43 C44 C45 180.0(6)
N4 C43 C44 C49 179.3(5)
C42 C43 C44 C49 -0.1(9)
C43 C44 C45 C46 0.0(10)
C49 C44 C45 C46 -179.9(6)
C44 C45 C46 C47 0.7(10)
C43 N4 C47 C46 0.4(9)
Cu2 N4 C47 C46 -165.3(4)
C45 C46 C47 N4 -0.9(10)
C40 C41 C48 C49 -178.9(7)
C42 C41 C48 C49 0.1(10)
C41 C48 C49 C44 0.7(11)
C45 C44 C49 C48 179.2(7)
C43 C44 C49 C48 -0.7(10)
Cu1 N5 C50 S1 155(100)
Cu2 N6 C51 S2 170(100)
